data_7033193
loop_
_publ_author_name
'Fuller, Rebecca O.'
'Koutsantonis, George A.'
'Lozi\'c, Ivan'
'Ogden, Mark I.'
'Skelton, Brian W.'

_publ_section_title
;
 Manganese-calcium clusters supported by calixarenes.
;
_journal_issue 5
_journal_name_full 'Dalton transactions (Cambridge, England : 2003)'
_journal_page_first 2132
_journal_page_last 2137
_journal_paper_doi 10.1039/c4dt02952f
_journal_volume 44
_journal_year 2015
_chemical_formula_moiety 'C98 H136 Mn4 O15 S5, C2 H6 O S, 6(C H4 O)'
_chemical_formula_sum 'C106 H166 Mn4 O22 S6'
_chemical_formula_weight 2204.51
_chemical_name_systematic
;
 ?
;
_space_group_IT_number 2
_symmetry_cell_setting triclinic
_symmetry_space_group_name_Hall '-P 1'
_symmetry_space_group_name_H-M 'P -1'
_atom_sites_solution_hydrogens geom
_atom_sites_solution_primary direct
_atom_sites_solution_secondary difmap
_audit_creation_date 2014-01-13T21:39:29-00:00
_audit_creation_method 'WinGX routine CIF_UPDATE'
_audit_update_record
;
2014-10-28 deposited with the CCDC.
2014-11-21 downloaded from the CCDC.
;
_cell_angle_alpha 107.436(3)
_cell_angle_beta 107.941(3)
_cell_angle_gamma 91.075(3)
_cell_formula_units_Z 1
_cell_length_a 12.6063(5)
_cell_length_b 12.8277(4)
_cell_length_c 19.4569(7)
_cell_measurement_reflns_used 8699
_cell_measurement_temperature 100(2)
_cell_measurement_theta_max 30.7417
_cell_measurement_theta_min 3.6117
_cell_volume 2834.38(19)
_computing_cell_refinement
;
        CrysAlisPro, Oxford Diffraction Ltd.,
        Version 1.171.33.52 (release 06-11-2009 CrysAlis171 .NET)
        (compiled Nov  6 2009,16:24:50)
;
_computing_data_collection
;
        CrysAlisPro, Oxford Diffraction Ltd.,
        Version 1.171.33.52 (release 06-11-2009 CrysAlis171 .NET)
        (compiled Nov  6 2009,16:24:50)
;
_computing_data_reduction
;
        CrysAlisPro, Oxford Diffraction Ltd.,
        Version 1.171.33.52 (release 06-11-2009 CrysAlis171 .NET)
        (compiled Nov  6 2009,16:24:50)
;
_computing_molecular_graphics 'OrtepII (Johnson, C. K. (1976)'
_computing_publication_material 'WinGX Farrugia, L. J. (1999)'
_computing_structure_refinement 'SHELXL-97 (Sheldrick, 2008)'
_computing_structure_solution 'SIR92 (Altomare et al., 1994)'
_diffrn_ambient_temperature 100(2)
_diffrn_detector_area_resol_mean 10.4738
_diffrn_measured_fraction_theta_full 0.987
_diffrn_measured_fraction_theta_max 0.87
_diffrn_measurement_device_type 'Oxford Diffraction Gemini diffractometer'
_diffrn_measurement_method '\w scans'
_diffrn_orient_matrix_UB_11 -0.0314131987
_diffrn_orient_matrix_UB_12 -0.0165454726
_diffrn_orient_matrix_UB_13 0.0203582799
_diffrn_orient_matrix_UB_21 0.0210885385
_diffrn_orient_matrix_UB_22 -0.051676458
_diffrn_orient_matrix_UB_23 -0.0068735252
_diffrn_orient_matrix_UB_31 0.0460119268
_diffrn_orient_matrix_UB_32 0.0216155183
_diffrn_orient_matrix_UB_33 0.0343271301
_diffrn_radiation_monochromator graphite
_diffrn_radiation_type MoK\a
_diffrn_radiation_wavelength 0.71073
_diffrn_reflns_av_R_equivalents 0.0452
_diffrn_reflns_av_unetI/netI 0.1134
_diffrn_reflns_limit_h_max 17
_diffrn_reflns_limit_h_min -17
_diffrn_reflns_limit_k_max 18
_diffrn_reflns_limit_k_min -18
_diffrn_reflns_limit_l_max 16
_diffrn_reflns_limit_l_min -27
_diffrn_reflns_number 27951
_diffrn_reflns_theta_full 28.75
_diffrn_reflns_theta_max 30.8
_diffrn_reflns_theta_min 3.62
_exptl_absorpt_coefficient_mu 0.611
_exptl_absorpt_correction_T_max 0.964
_exptl_absorpt_correction_T_min 0.812
_exptl_absorpt_correction_type analytical
_exptl_absorpt_process_details
;
CrysAlisPro, Oxford Diffraction Ltd.,
      

;
_exptl_crystal_colour dark_purple
_exptl_crystal_density_diffrn 1.292
_exptl_crystal_density_method 'not measured'
_exptl_crystal_description plate
_exptl_crystal_F_000 1174
_exptl_crystal_size_max 0.5
_exptl_crystal_size_mid 0.26
_exptl_crystal_size_min 0.07
_refine_diff_density_max 1.818
_refine_diff_density_min -1.712
_refine_diff_density_rms 0.101
_refine_ls_extinction_method none
_refine_ls_goodness_of_fit_ref 0.96
_refine_ls_hydrogen_treatment mixed
_refine_ls_matrix_type full
_refine_ls_number_parameters 688
_refine_ls_number_reflns 15454
_refine_ls_number_restraints 57
_refine_ls_restrained_S_all 0.98
_refine_ls_R_factor_all 0.1131
_refine_ls_R_factor_gt 0.0656
_refine_ls_shift/su_max 0.027
_refine_ls_shift/su_mean 0
_refine_ls_structure_factor_coef Fsqd
_refine_ls_weighting_details 'calc w=1/[\s^2^(Fo^2^)+(0.0989P)^2^] where P=(Fo^2^+2Fc^2^)/3'
_refine_ls_weighting_scheme calc
_refine_ls_wR_factor_gt 0.1705
_refine_ls_wR_factor_ref 0.1847
_reflns_number_gt 8795
_reflns_number_total 15454
_reflns_threshold_expression >2\s(I)
_cod_data_source_file c4dt02952f2.cif
_cod_data_source_block gk258e
_cod_depositor_comments 'Adding full bibliography for 7033192--7033199.cif.'
_cod_original_cell_volume 2834.38(18)
_cod_database_code 7033193

loop_
_symmetry_equiv_pos_as_xyz
'x, y, z'
'-x, -y, -z'

loop_
_atom_site_label
_atom_site_type_symbol
_atom_site_fract_x
_atom_site_fract_y
_atom_site_fract_z
_atom_site_U_iso_or_equiv
_atom_site_adp_type
_atom_site_occupancy
_atom_site_symmetry_multiplicity
_atom_site_calc_flag
_atom_site_refinement_flags
_atom_site_disorder_assembly
_atom_site_disorder_group
Mn1 Mn 0.30998(4) 0.54434(4) 0.39292(3) 0.01745(13) Uani 1 1 d . . .
Mn2 Mn 0.55859(4) 0.62361(4) 0.52174(3) 0.01687(13) Uani 1 1 d . . .
O11 O 0.45516(18) 0.61267(17) 0.40250(12) 0.0171(5) Uani 1 1 d . B .
C11 C 0.4756(3) 0.6329(3) 0.34305(18) 0.0179(7) Uani 1 1 d . . .
C12 C 0.5197(3) 0.5548(3) 0.29518(18) 0.0173(6) Uani 1 1 d . B .
C13 C 0.5455(3) 0.5815(3) 0.23708(19) 0.0206(7) Uani 1 1 d . . .
H13 H 0.5751 0.5284 0.2045 0.025 Uiso 1 1 calc R B .
C14 C 0.5298(3) 0.6828(3) 0.2248(2) 0.0240(7) Uani 1 1 d . B .
C141 C 0.5641(3) 0.7112(3) 0.1631(2) 0.0314(9) Uani 1 1 d . . .
C142 C 0.6899(5) 0.7369(6) 0.1898(4) 0.087(2) Uani 1 1 d U B .
H14A H 0.7248 0.674 0.2017 0.13 Uiso 1 1 calc R . .
H14B H 0.714 0.8018 0.2357 0.13 Uiso 1 1 calc R . .
H14C H 0.713 0.7517 0.1496 0.13 Uiso 1 1 calc R . .
C143 C 0.5332(6) 0.6111(4) 0.0892(3) 0.0665(16) Uani 1 1 d U B .
H14D H 0.5633 0.5466 0.1015 0.1 Uiso 1 1 calc R . .
H14E H 0.5653 0.6276 0.0532 0.1 Uiso 1 1 calc R . .
H14F H 0.4512 0.5958 0.0661 0.1 Uiso 1 1 calc R . .
C144 C 0.5004(5) 0.7966(4) 0.1372(3) 0.0609(15) Uani 1 1 d U B .
H14G H 0.4198 0.7756 0.1242 0.091 Uiso 1 1 calc R . .
H14H H 0.5159 0.803 0.0921 0.091 Uiso 1 1 calc R . .
H14I H 0.5237 0.8675 0.1781 0.091 Uiso 1 1 calc R . .
C15 C 0.4833(3) 0.7571(3) 0.2725(2) 0.0228(7) Uani 1 1 d . . .
H15 H 0.4709 0.8263 0.2651 0.027 Uiso 1 1 calc R B .
C16 C 0.4539(3) 0.7346(3) 0.33098(19) 0.0195(7) Uani 1 1 d . B .
C1 C 0.3968(3) 0.8146(3) 0.37795(19) 0.0196(7) Uani 1 1 d . . .
H1A H 0.4223 0.8906 0.3826 0.024 Uiso 1 1 calc R B .
H1B H 0.4187 0.8085 0.4299 0.024 Uiso 1 1 calc R . .
O21 O 0.36605(19) 0.40227(18) 0.36673(13) 0.0193(5) Uani 1 1 d . . .
C21 C 0.3527(3) 0.3418(3) 0.29381(19) 0.0201(7) Uani 1 1 d . . .
C22 C 0.2566(3) 0.2648(3) 0.25135(19) 0.0205(7) Uani 1 1 d . B .
C23 C 0.2463(3) 0.2007(3) 0.17753(19) 0.0212(7) Uani 1 1 d . . .
H23 H 0.1813 0.1488 0.1489 0.025 Uiso 1 1 calc R B .
C24 C 0.3265(3) 0.2093(3) 0.14382(19) 0.0214(7) Uani 1 1 d . B .
C241 C 0.3176(3) 0.1323(3) 0.0636(2) 0.0267(8) Uani 1 1 d . . .
C242 C 0.2014(3) 0.0667(3) 0.0210(2) 0.0309(9) Uani 1 1 d . B .
H24A H 0.1886 0.0159 0.0473 0.046 Uiso 1 1 calc R . .
H24B H 0.1969 0.0248 -0.0312 0.046 Uiso 1 1 calc R . .
H24C H 0.1441 0.1174 0.0196 0.046 Uiso 1 1 calc R . .
C243 C 0.3402(4) 0.1999(4) 0.0152(2) 0.0507(13) Uani 1 1 d . B .
H24D H 0.3368 0.1501 -0.0348 0.076 Uiso 1 1 calc R . .
H24E H 0.4148 0.2423 0.041 0.076 Uiso 1 1 calc R . .
H24F H 0.2832 0.2503 0.0087 0.076 Uiso 1 1 calc R . .
C244 C 0.4049(4) 0.0513(4) 0.0722(3) 0.0512(13) Uani 1 1 d . B .
H24G H 0.3913 0.0093 0.1039 0.077 Uiso 1 1 calc R . .
H24H H 0.4805 0.0922 0.0965 0.077 Uiso 1 1 calc R . .
H24I H 0.3988 0.0007 0.0218 0.077 Uiso 1 1 calc R . .
C25 C 0.4200(3) 0.2882(3) 0.18708(19) 0.0214(7) Uani 1 1 d . . .
H25 H 0.4759 0.2962 0.165 0.026 Uiso 1 1 calc R B .
C26 C 0.4348(3) 0.3553(3) 0.2606(2) 0.0197(7) Uani 1 1 d . B .
C2 C 0.5359(3) 0.4413(3) 0.30415(19) 0.0197(7) Uani 1 1 d . . .
H2A H 0.5997 0.4146 0.2871 0.024 Uiso 1 1 calc R B .
H2B H 0.5567 0.4491 0.359 0.024 Uiso 1 1 calc R . .
O31 O 0.17071(19) 0.47270(18) 0.38654(13) 0.0186(5) Uani 1 1 d . B .
C31 C 0.0857(3) 0.4391(3) 0.31949(19) 0.0206(7) Uani 1 1 d . . .
C32 C 0.0059(3) 0.5104(3) 0.30053(19) 0.0209(7) Uani 1 1 d . B .
C33 C -0.0840(3) 0.4707(3) 0.2330(2) 0.0350(9) Uani 1 1 d . . .
H33 H -0.1392 0.5178 0.2212 0.042 Uiso 1 1 calc R B .
C34 C -0.0969(3) 0.3653(4) 0.1818(3) 0.0514(14) Uani 1 1 d . A .
C341 C -0.1885(6) 0.3432(6) 0.0995(4) 0.0323(15) Uani 0.567(6) 1 d PD A 1
C342 C -0.2998(9) 0.3293(10) 0.1142(8) 0.056(3) Uani 0.567(6) 1 d PD A 1
H34A H -0.3625 0.3169 0.0668 0.085 Uiso 0.567(6) 1 calc PR A 1
H34B H -0.3064 0.396 0.1529 0.085 Uiso 0.567(6) 1 calc PR A 1
H34C H -0.3017 0.266 0.1324 0.085 Uiso 0.567(6) 1 calc PR A 1
C343 C -0.1924(8) 0.4354(8) 0.0625(4) 0.058(3) Uani 0.567(6) 1 d PD A 1
H34D H -0.1208 0.4465 0.0541 0.088 Uiso 0.567(6) 1 calc PR A 1
H34E H -0.2052 0.504 0.0965 0.088 Uiso 0.567(6) 1 calc PR A 1
H34F H -0.2536 0.4139 0.0136 0.088 Uiso 0.567(6) 1 calc PR A 1
C344 C -0.1787(18) 0.2338(10) 0.0457(10) 0.052(3) Uani 0.567(6) 1 d PDU A 1
H34G H -0.1815 0.1761 0.0688 0.078 Uiso 0.567(6) 1 calc PR A 1
H34H H -0.1072 0.238 0.036 0.078 Uiso 0.567(6) 1 calc PR A 1
H34I H -0.241 0.2165 -0.0025 0.078 Uiso 0.567(6) 1 calc PR A 1
C345 C -0.2074(8) 0.2986(8) 0.1170(6) 0.0323(15) Uani 0.433(6) 1 d PD A 2
C346 C -0.2683(8) 0.2039(8) 0.1281(6) 0.045(3) Uani 0.433(6) 1 d PDU A 2
H34J H -0.2982 0.2329 0.17 0.068 Uiso 0.433(6) 1 calc PR A 2
H34K H -0.2155 0.1517 0.1402 0.068 Uiso 0.433(6) 1 calc PR A 2
H34L H -0.3302 0.1661 0.0811 0.068 Uiso 0.433(6) 1 calc PR A 2
C347 C -0.166(2) 0.2635(16) 0.0457(13) 0.052(3) Uani 0.433(6) 1 d PDU A 2
H34M H -0.2306 0.2409 -0.0013 0.078 Uiso 0.433(6) 1 calc PR A 2
H34N H -0.1213 0.2018 0.0477 0.078 Uiso 0.433(6) 1 calc PR A 2
H34O H -0.1188 0.3259 0.0462 0.078 Uiso 0.433(6) 1 calc PR A 2
C348 C -0.2892(11) 0.3819(11) 0.1053(8) 0.051(4) Uani 0.433(6) 1 d PD A 2
H34P H -0.3582 0.345 0.0635 0.076 Uiso 0.433(6) 1 calc PR A 2
H34Q H -0.2552 0.4397 0.0925 0.076 Uiso 0.433(6) 1 calc PR A 2
H34R H -0.307 0.4147 0.1522 0.076 Uiso 0.433(6) 1 calc PR A 2
C35 C -0.0149(3) 0.2979(4) 0.2019(2) 0.0411(11) Uani 1 1 d . . .
H35 H -0.0218 0.2253 0.168 0.049 Uiso 1 1 calc R B .
C36 C 0.0753(3) 0.3315(3) 0.2684(2) 0.0230(7) Uani 1 1 d . B .
C3 C 0.1649(3) 0.2556(3) 0.2856(2) 0.0240(7) Uani 1 1 d . . .
H3A H 0.1993 0.2742 0.3415 0.029 Uiso 1 1 calc R B .
H3B H 0.1287 0.1785 0.2651 0.029 Uiso 1 1 calc R . .
O41 O 0.25830(19) 0.68415(18) 0.42140(13) 0.0189(5) Uani 1 1 d . B .
C41 C 0.2071(3) 0.7269(3) 0.36603(18) 0.0183(7) Uani 1 1 d . . .
C42 C 0.2696(3) 0.7929(2) 0.34235(19) 0.0190(7) Uani 1 1 d . B .
C43 C 0.2144(3) 0.8345(3) 0.2845(2) 0.0225(7) Uani 1 1 d . . .
H43 H 0.2575 0.8783 0.2687 0.027 Uiso 1 1 calc R B .
C44 C 0.0985(3) 0.8147(3) 0.2487(2) 0.0248(8) Uani 1 1 d . B .
C441 C 0.0371(3) 0.8565(3) 0.1825(2) 0.0326(9) Uani 1 1 d . . .
C442 C 0.1179(4) 0.9143(4) 0.1577(3) 0.0424(11) Uani 1 1 d . B .
H44A H 0.1663 0.9741 0.2017 0.064 Uiso 1 1 calc R . .
H44B H 0.0752 0.9446 0.1183 0.064 Uiso 1 1 calc R . .
H44C H 0.1644 0.8614 0.1372 0.064 Uiso 1 1 calc R . .
C443 C -0.0328(4) 0.7588(4) 0.1137(3) 0.0493(12) Uani 1 1 d . B .
H44D H -0.0735 0.7858 0.0719 0.074 Uiso 1 1 calc R . .
H44E H -0.0867 0.7217 0.1284 0.074 Uiso 1 1 calc R . .
H44F H 0.0171 0.7069 0.0969 0.074 Uiso 1 1 calc RD . .
C444 C -0.0401(4) 0.9399(4) 0.2092(3) 0.0438(11) Uani 1 1 d . B .
H44G H 0.0054 1.0025 0.2523 0.066 Uiso 1 1 calc R . .
H44H H -0.0935 0.9042 0.2251 0.066 Uiso 1 1 calc R . .
H44I H -0.0814 0.9659 0.1671 0.066 Uiso 1 1 calc R . .
C45 C 0.0386(3) 0.7502(3) 0.2742(2) 0.0235(7) Uani 1 1 d . . .
H45 H -0.0408 0.7366 0.2515 0.028 Uiso 1 1 calc R B .
C46 C 0.0888(3) 0.7053(3) 0.33020(19) 0.0203(7) Uani 1 1 d . B .
C4 C 0.0190(3) 0.6290(3) 0.3513(2) 0.0215(7) Uani 1 1 d . . .
H4A H 0.0559 0.6335 0.4052 0.026 Uiso 1 1 calc R B .
H4B H -0.0562 0.6535 0.3463 0.026 Uiso 1 1 calc R . .
O1 O 0.39658(18) 0.54228(18) 0.50497(12) 0.0176(5) Uani 1 1 d D . .
H1 H 0.356(3) 0.580(3) 0.5389(16) 0.021 Uiso 1 1 d D . .
O2 O 0.5281(2) 0.78894(18) 0.57786(14) 0.0242(5) Uani 1 1 d . B .
S2 S 0.43966(8) 0.81385(7) 0.61664(6) 0.0284(2) Uani 1 1 d . . .
C201 C 0.3578(3) 0.9039(3) 0.5733(2) 0.0350(9) Uani 1 1 d . B .
H20A H 0.4078 0.9652 0.5756 0.052 Uiso 1 1 calc R . .
H20B H 0.3056 0.9327 0.6007 0.052 Uiso 1 1 calc R . .
H20C H 0.3153 0.8632 0.5199 0.052 Uiso 1 1 calc R . .
C202 C 0.5134(4) 0.9132(3) 0.7074(2) 0.0401(10) Uani 1 1 d . B .
H20D H 0.5705 0.8791 0.7376 0.06 Uiso 1 1 calc R . .
H20E H 0.4603 0.9399 0.7345 0.06 Uiso 1 1 calc R . .
H20F H 0.5498 0.9752 0.7 0.06 Uiso 1 1 calc R . .
O3 O 0.6953(2) 0.70707(19) 0.50736(14) 0.0244(5) Uani 1 1 d . B .
S3 S 0.68554(8) 0.81317(7) 0.48780(5) 0.0256(2) Uani 1 1 d . . .
C301 C 0.7777(4) 0.9144(3) 0.5699(3) 0.0487(12) Uani 1 1 d . B .
H30A H 0.7464 0.9284 0.6116 0.073 Uiso 1 1 calc R . .
H30B H 0.7864 0.9827 0.5583 0.073 Uiso 1 1 calc R . .
H30C H 0.8511 0.8882 0.5851 0.073 Uiso 1 1 calc R . .
C302 C 0.7639(4) 0.8008(4) 0.4241(3) 0.0403(10) Uani 1 1 d . B .
H30D H 0.8391 0.7831 0.4473 0.06 Uiso 1 1 calc R . .
H30E H 0.7702 0.8705 0.4138 0.06 Uiso 1 1 calc R . .
H30F H 0.7253 0.7419 0.3762 0.06 Uiso 1 1 calc R . .
O4 O 0.2500(4) 0.5223(4) 0.2621(3) 0.0300(4) Uani 0.5 1 d PD B 1
S4 S 0.1686(2) 0.53924(18) 0.19412(11) 0.0300(4) Uani 0.5 1 d PD B 1
C401 C 0.1347(8) 0.4034(7) 0.1232(5) 0.045(2) Uiso 0.5 1 d PD B 1
H40A H 0.199 0.3845 0.1057 0.067 Uiso 0.5 1 calc PR B 1
H40B H 0.0694 0.4031 0.0799 0.067 Uiso 0.5 1 calc PR B 1
H40C H 0.1175 0.3492 0.1458 0.067 Uiso 0.5 1 calc PR B 1
C402 C 0.2425(7) 0.5967(7) 0.1499(5) 0.044(2) Uiso 0.5 1 d PD B 1
H40D H 0.2547 0.6769 0.1733 0.066 Uiso 0.5 1 calc PR B 1
H40E H 0.1994 0.5776 0.0955 0.066 Uiso 0.5 1 calc PR B 1
H40F H 0.3151 0.568 0.1559 0.066 Uiso 0.5 1 calc PR B 1
O4' O 0.1763(7) 0.5143(6) 0.1717(3) 0.0300(4) Uani 0.5 1 d PD C 2
S4' S 0.1363(4) 0.4431(4) 0.0735(2) 0.0958(12) Uani 0.5 1 d PD C 2
C403 C 0.2613(11) 0.4861(13) 0.0629(9) 0.113(5) Uiso 0.5 1 d PD C 2
H40G H 0.2667 0.4395 0.0143 0.169 Uiso 0.5 1 calc PR C 2
H40H H 0.3254 0.48 0.1049 0.169 Uiso 0.5 1 calc PR C 2
H40I H 0.2619 0.5629 0.0637 0.169 Uiso 0.5 1 calc PR C 2
C404 C 0.0463(7) 0.5051(8) 0.0295(5) 0.050(2) Uiso 0.5 1 d PD C 2
H40J H -0.0087 0.5259 0.0559 0.075 Uiso 0.5 1 calc PRD C 2
H40K H 0.0078 0.4564 -0.0227 0.075 Uiso 0.5 1 calc PRD C 2
H40L H 0.0839 0.5714 0.0278 0.075 Uiso 0.5 1 calc PRD C 2
O5 O 0.1776(2) 0.5719(2) 0.53234(14) 0.0298(6) Uani 1 1 d . . .
H5 H 0.1616 0.5422 0.485 0.045 Uiso 1 1 calc R . .
C5 C 0.1522(4) 0.4934(3) 0.5649(2) 0.0357(9) Uani 1 1 d . . .
H5A H 0.1953 0.4313 0.5542 0.054 Uiso 1 1 calc R . .
H5B H 0.0717 0.467 0.5428 0.054 Uiso 1 1 calc R . .
H5C H 0.1721 0.5278 0.6202 0.054 Uiso 1 1 calc R . .
O6 O 0.1073(5) 0.7731(3) 0.5788(3) 0.1047(19) Uani 1 1 d . . .
H6 H 0.127 0.7142 0.5558 0.157 Uiso 1 1 calc R . .
C6 C 0.0441(8) 0.7516(6) 0.6203(5) 0.112(3) Uani 1 1 d . . .
H6A H 0.0926 0.7322 0.6637 0.169 Uiso 1 1 calc RD . .
H6B H -0.0146 0.6901 0.5878 0.169 Uiso 1 1 calc R . .
H6C H 0.0093 0.817 0.639 0.169 Uiso 1 1 calc RD . .
O7 O 0.2634(6) 0.9347(7) 0.7187(5) 0.073(2) Uani 0.5 1 d P . .
H7 H 0.216 0.893 0.6783 0.11 Uiso 0.5 1 calc PR . .
C7 C 0.2758(9) 0.8907(12) 0.7757(7) 0.077(4) Uani 0.5 1 d P . .
H7A H 0.3314 0.8384 0.7741 0.116 Uiso 0.5 1 calc PR . .
H7B H 0.2036 0.8524 0.7691 0.116 Uiso 0.5 1 calc PRD . .
H7C H 0.3014 0.9496 0.825 0.116 Uiso 0.5 1 calc PR . .
O8 O 0.0973(10) 0.9606(10) 0.5316(7) 0.125(4) Uiso 0.5 1 d P . .
C8 C 0.028(2) 1.037(2) 0.5706(16) 0.217(12) Uiso 0.5 1 d P . .
H8A H -0.0478 1.029 0.5349 0.326 Uiso 0.5 1 calc PRD . .
H8B H 0.0633 1.1128 0.5872 0.326 Uiso 0.5 1 calc PRD . .
H8C H 0.0251 1.0172 0.615 0.326 Uiso 0.5 1 calc PRD . .

loop_
_atom_site_aniso_label
_atom_site_aniso_U_11
_atom_site_aniso_U_22
_atom_site_aniso_U_33
_atom_site_aniso_U_23
_atom_site_aniso_U_13
_atom_site_aniso_U_12
Mn1 0.0198(3) 0.0164(2) 0.0177(3) 0.0090(2) 0.0047(2) 0.00469(19)
Mn2 0.0205(3) 0.0164(2) 0.0155(3) 0.0078(2) 0.0055(2) 0.00518(19)
O11 0.0206(11) 0.0181(11) 0.0148(11) 0.0075(9) 0.0067(9) 0.0033(9)
C11 0.0183(16) 0.0212(16) 0.0172(16) 0.0111(14) 0.0050(13) 0.0027(13)
C12 0.0181(16) 0.0177(15) 0.0163(16) 0.0074(13) 0.0038(13) 0.0037(12)
C13 0.0228(17) 0.0224(17) 0.0194(17) 0.0089(14) 0.0083(14) 0.0075(13)
C14 0.0305(19) 0.0265(18) 0.0232(18) 0.0146(15) 0.0134(16) 0.0105(15)
C141 0.040(2) 0.038(2) 0.035(2) 0.0267(19) 0.0242(19) 0.0190(18)
C142 0.060(3) 0.146(6) 0.075(4) 0.066(4) 0.023(3) -0.016(4)
C143 0.116(5) 0.062(3) 0.045(3) 0.030(3) 0.045(3) 0.026(3)
C144 0.100(4) 0.067(3) 0.060(3) 0.049(3) 0.056(3) 0.050(3)
C15 0.0254(18) 0.0209(17) 0.0295(19) 0.0161(15) 0.0110(15) 0.0078(14)
C16 0.0178(16) 0.0199(16) 0.0207(17) 0.0080(14) 0.0048(14) 0.0040(13)
C1 0.0218(17) 0.0180(16) 0.0221(17) 0.0091(14) 0.0085(14) 0.0047(13)
O21 0.0258(12) 0.0177(11) 0.0171(12) 0.0086(10) 0.0075(10) 0.0042(9)
C21 0.0286(18) 0.0189(16) 0.0154(16) 0.0101(14) 0.0059(14) 0.0082(14)
C22 0.0239(17) 0.0189(16) 0.0221(17) 0.0086(14) 0.0102(14) 0.0050(13)
C23 0.0263(18) 0.0182(16) 0.0192(17) 0.0069(14) 0.0067(14) 0.0046(13)
C24 0.0294(18) 0.0206(16) 0.0188(17) 0.0111(14) 0.0092(15) 0.0080(14)
C241 0.034(2) 0.0285(19) 0.0173(17) 0.0057(15) 0.0090(15) 0.0023(15)
C242 0.045(2) 0.0280(19) 0.0196(18) 0.0059(16) 0.0125(17) 0.0009(17)
C243 0.068(3) 0.061(3) 0.017(2) 0.005(2) 0.014(2) -0.024(3)
C244 0.051(3) 0.051(3) 0.032(2) -0.010(2) 0.008(2) 0.022(2)
C25 0.0257(18) 0.0223(17) 0.0212(17) 0.0115(14) 0.0098(15) 0.0098(14)
C26 0.0210(17) 0.0168(15) 0.0253(18) 0.0131(14) 0.0069(14) 0.0069(13)
C2 0.0229(17) 0.0207(16) 0.0205(17) 0.0107(14) 0.0099(14) 0.0079(13)
O31 0.0218(12) 0.0190(11) 0.0183(12) 0.0088(10) 0.0084(10) 0.0009(9)
C31 0.0208(17) 0.0240(17) 0.0191(17) 0.0062(14) 0.0103(14) 0.0004(13)
C32 0.0210(17) 0.0232(17) 0.0209(17) 0.0069(14) 0.0101(14) 0.0029(13)
C33 0.0229(19) 0.043(2) 0.031(2) 0.0038(19) 0.0054(17) 0.0119(17)
C34 0.022(2) 0.056(3) 0.041(3) -0.019(2) -0.0046(18) 0.0141(19)
C341 0.023(3) 0.030(4) 0.035(4) 0.004(3) 0.004(2) 0.004(3)
C342 0.032(5) 0.063(8) 0.066(7) 0.033(7) -0.006(4) -0.008(5)
C343 0.055(6) 0.081(7) 0.022(4) 0.015(4) -0.008(4) -0.006(5)
C344 0.050(5) 0.037(7) 0.039(3) -0.006(4) -0.010(3) 0.016(6)
C345 0.023(3) 0.030(4) 0.035(4) 0.004(3) 0.004(2) 0.004(3)
C346 0.032(5) 0.041(5) 0.052(6) -0.002(4) 0.016(4) 0.001(4)
C347 0.050(5) 0.037(7) 0.039(3) -0.006(4) -0.010(3) 0.016(6)
C348 0.035(7) 0.055(9) 0.033(7) -0.009(6) -0.007(5) 0.025(7)
C35 0.0223(19) 0.040(2) 0.040(2) -0.015(2) 0.0079(18) 0.0058(17)
C36 0.0218(17) 0.0234(17) 0.0237(18) 0.0016(15) 0.0131(15) 0.0010(14)
C3 0.0309(19) 0.0171(16) 0.0265(19) 0.0070(15) 0.0128(16) 0.0016(14)
O41 0.0229(12) 0.0185(11) 0.0185(12) 0.0080(10) 0.0090(10) 0.0062(9)
C41 0.0235(17) 0.0178(15) 0.0158(16) 0.0059(13) 0.0089(14) 0.0059(13)
C42 0.0234(17) 0.0125(15) 0.0221(17) 0.0044(13) 0.0097(14) 0.0066(13)
C43 0.0272(18) 0.0183(16) 0.0272(19) 0.0117(15) 0.0115(15) 0.0079(14)
C44 0.0259(18) 0.0217(17) 0.0286(19) 0.0138(15) 0.0060(15) 0.0059(14)
C441 0.033(2) 0.030(2) 0.035(2) 0.0225(18) -0.0011(17) 0.0061(16)
C442 0.042(2) 0.050(3) 0.043(3) 0.035(2) 0.007(2) 0.011(2)
C443 0.062(3) 0.043(3) 0.037(3) 0.028(2) -0.007(2) -0.001(2)
C444 0.035(2) 0.041(2) 0.064(3) 0.036(2) 0.009(2) 0.0144(19)
C45 0.0203(17) 0.0233(17) 0.0266(19) 0.0094(15) 0.0059(15) 0.0046(14)
C46 0.0229(17) 0.0173(16) 0.0218(17) 0.0056(14) 0.0093(14) 0.0064(13)
C4 0.0211(17) 0.0219(17) 0.0244(18) 0.0090(15) 0.0098(15) 0.0045(13)
O1 0.0221(12) 0.0191(11) 0.0160(11) 0.0088(10) 0.0090(10) 0.0075(9)
O2 0.0306(13) 0.0194(12) 0.0256(13) 0.0075(11) 0.0129(11) 0.0068(10)
S2 0.0382(5) 0.0223(4) 0.0308(5) 0.0096(4) 0.0184(4) 0.0101(4)
C201 0.034(2) 0.038(2) 0.033(2) 0.0111(19) 0.0116(18) 0.0175(18)
C202 0.060(3) 0.032(2) 0.028(2) 0.0101(18) 0.012(2) 0.022(2)
O3 0.0272(13) 0.0221(12) 0.0294(14) 0.0133(11) 0.0119(11) 0.0067(10)
S3 0.0295(5) 0.0233(4) 0.0281(5) 0.0127(4) 0.0105(4) 0.0049(4)
C301 0.067(3) 0.028(2) 0.038(3) 0.008(2) 0.003(2) -0.002(2)
C302 0.048(3) 0.045(2) 0.045(3) 0.023(2) 0.028(2) 0.012(2)
O4 0.0484(10) 0.0275(11) 0.0142(11) 0.0024(9) 0.0138(9) 0.0177(8)
S4 0.0484(10) 0.0275(11) 0.0142(11) 0.0024(9) 0.0138(9) 0.0177(8)
O4' 0.0484(10) 0.0275(11) 0.0142(11) 0.0024(9) 0.0138(9) 0.0177(8)
S4' 0.092(3) 0.102(3) 0.087(3) 0.021(2) 0.028(2) 0.024(2)
O5 0.0382(15) 0.0344(15) 0.0202(13) 0.0092(11) 0.0140(12) 0.0006(12)
C5 0.039(2) 0.037(2) 0.038(2) 0.0173(19) 0.0169(19) 0.0013(18)
O6 0.182(5) 0.039(2) 0.149(5) 0.033(3) 0.129(4) 0.033(3)
C6 0.181(8) 0.105(6) 0.119(6) 0.058(5) 0.119(7) 0.090(6)
O7 0.052(5) 0.106(7) 0.087(6) 0.049(6) 0.040(5) 0.016(4)
C7 0.037(6) 0.131(12) 0.079(9) 0.053(8) 0.021(6) 0.009(6)

loop_
_atom_type_symbol
_atom_type_description
_atom_type_scat_dispersion_real
_atom_type_scat_dispersion_imag
_atom_type_scat_source
C C 0.0033 0.0016 'International Tables Vol C Tables 4.2.6.8 and 6.1.1.4'
H H 0 0 'International Tables Vol C Tables 4.2.6.8 and 6.1.1.4'
O O 0.0106 0.006 'International Tables Vol C Tables 4.2.6.8 and 6.1.1.4'
S S 0.1246 0.1234 'International Tables Vol C Tables 4.2.6.8 and 6.1.1.4'
Mn Mn 0.3368 0.7283 'International Tables Vol C Tables 4.2.6.8 and 6.1.1.4'

loop_
_exptl_crystal_face_index_h
_exptl_crystal_face_index_k
_exptl_crystal_face_index_l
_exptl_crystal_face_perp_dist
0 1 -1 0.1188
0 -1 1 0.1147
0 -1 0 0.1298
-1 0 0 0.3685
1 0 -1 0.1116
1 0 0 0.0855
0 0 1 0.0139
0 0 -1 0.0529

loop_
_geom_angle_atom_site_label_1
_geom_angle_atom_site_label_2
_geom_angle_atom_site_label_3
_geom_angle
_geom_angle_site_symmetry_1
_geom_angle_site_symmetry_3
O41 Mn1 O31 90.49(10) . .
O41 Mn1 O11 91.38(9) . .
O31 Mn1 O11 177.13(10) . .
O41 Mn1 O21 178.33(10) . .
O31 Mn1 O21 90.11(10) . .
O11 Mn1 O21 87.97(9) . .
O41 Mn1 O1 97.15(9) . .
O31 Mn1 O1 94.56(9) . .
O11 Mn1 O1 83.04(9) . .
O21 Mn1 O1 81.25(9) . .
O41 Mn1 O4 94.75(13) . .
O31 Mn1 O4 93.02(15) . .
O11 Mn1 O4 89.01(15) . .
O21 Mn1 O4 86.77(13) . .
O1 Mn1 O4 165.82(13) . .
O3 Mn2 O1 163.97(9) . .
O3 Mn2 O1 99.77(9) . 2_666
O1 Mn2 O1 83.57(9) . 2_666
O3 Mn2 O2 84.39(9) . .
O1 Mn2 O2 96.27(9) . .
O1 Mn2 O2 165.54(9) 2_666 .
O3 Mn2 O21 103.74(9) . 2_666
O1 Mn2 O21 92.27(8) . 2_666
O1 Mn2 O21 74.70(8) 2_666 2_666
O2 Mn2 O21 90.87(9) . 2_666
O3 Mn2 O11 88.40(9) . .
O1 Mn2 O11 75.61(8) . .
O1 Mn2 O11 96.97(8) 2_666 .
O2 Mn2 O11 96.99(9) . .
O21 Mn2 O11 166.16(8) 2_666 .
C11 O11 Mn1 122.0(2) . .
C11 O11 Mn2 135.55(19) . .
Mn1 O11 Mn2 102.10(9) . .
O11 C11 C12 120.5(3) . .
O11 C11 C16 119.0(3) . .
C12 C11 C16 120.5(3) . .
C13 C12 C11 118.6(3) . .
C13 C12 C2 120.3(3) . .
C11 C12 C2 121.1(3) . .
C14 C13 C12 123.0(3) . .
C14 C13 H13 118.5 . .
C12 C13 H13 118.5 . .
C15 C14 C13 116.6(3) . .
C15 C14 C141 121.9(3) . .
C13 C14 C141 121.5(3) . .
C144 C141 C142 115.0(4) . .
C144 C141 C14 112.5(3) . .
C142 C141 C14 108.9(4) . .
C144 C141 C143 103.0(4) . .
C142 C141 C143 106.1(4) . .
C14 C141 C143 111.0(3) . .
C141 C142 H14A 109.5 . .
C141 C142 H14B 109.5 . .
H14A C142 H14B 109.5 . .
C141 C142 H14C 109.5 . .
H14A C142 H14C 109.5 . .
H14B C142 H14C 109.5 . .
C141 C143 H14D 109.5 . .
C141 C143 H14E 109.5 . .
H14D C143 H14E 109.5 . .
C141 C143 H14F 109.5 . .
H14D C143 H14F 109.5 . .
H14E C143 H14F 109.5 . .
C141 C144 H14G 109.5 . .
C141 C144 H14H 109.5 . .
H14G C144 H14H 109.5 . .
C141 C144 H14I 109.5 . .
H14G C144 H14I 109.5 . .
H14H C144 H14I 109.5 . .
C14 C15 C16 123.2(3) . .
C14 C15 H15 118.4 . .
C16 C15 H15 118.4 . .
C15 C16 C11 118.0(3) . .
C15 C16 C1 121.3(3) . .
C11 C16 C1 120.7(3) . .
C16 C1 C42 111.7(3) . .
C16 C1 H1A 109.3 . .
C42 C1 H1A 109.3 . .
C16 C1 H1B 109.3 . .
C42 C1 H1B 109.3 . .
H1A C1 H1B 107.9 . .
C21 O21 Mn1 122.38(19) . .
C21 O21 Mn2 133.92(19) . 2_666
Mn1 O21 Mn2 103.67(10) . 2_666
O21 C21 C22 119.5(3) . .
O21 C21 C26 120.4(3) . .
C22 C21 C26 120.1(3) . .
C23 C22 C21 118.7(3) . .
C23 C22 C3 121.4(3) . .
C21 C22 C3 119.9(3) . .
C24 C23 C22 122.9(3) . .
C24 C23 H23 118.5 . .
C22 C23 H23 118.5 . .
C23 C24 C25 116.9(3) . .
C23 C24 C241 122.3(3) . .
C25 C24 C241 120.7(3) . .
C242 C241 C244 108.6(3) . .
C242 C241 C243 107.7(3) . .
C244 C241 C243 109.6(4) . .
C242 C241 C24 112.1(3) . .
C244 C241 C24 108.6(3) . .
C243 C241 C24 110.2(3) . .
C241 C242 H24A 109.5 . .
C241 C242 H24B 109.5 . .
H24A C242 H24B 109.5 . .
C241 C242 H24C 109.5 . .
H24A C242 H24C 109.5 . .
H24B C242 H24C 109.5 . .
C241 C243 H24D 109.5 . .
C241 C243 H24E 109.5 . .
H24D C243 H24E 109.5 . .
C241 C243 H24F 109.5 . .
H24D C243 H24F 109.5 . .
H24E C243 H24F 109.5 . .
C241 C244 H24G 109.5 . .
C241 C244 H24H 109.5 . .
H24G C244 H24H 109.5 . .
C241 C244 H24I 109.5 . .
H24G C244 H24I 109.5 . .
H24H C244 H24I 109.5 . .
C26 C25 C24 123.0(3) . .
C26 C25 H25 118.5 . .
C24 C25 H25 118.5 . .
C25 C26 C21 118.3(3) . .
C25 C26 C2 120.9(3) . .
C21 C26 C2 120.7(3) . .
C26 C2 C12 115.0(3) . .
C26 C2 H2A 108.5 . .
C12 C2 H2A 108.5 . .
C26 C2 H2B 108.5 . .
C12 C2 H2B 108.5 . .
H2A C2 H2B 107.5 . .
C31 O31 Mn1 119.75(19) . .
O31 C31 C32 120.2(3) . .
O31 C31 C36 120.1(3) . .
C32 C31 C36 119.7(3) . .
C33 C32 C31 118.5(3) . .
C33 C32 C4 120.3(3) . .
C31 C32 C4 121.1(3) . .
C34 C33 C32 123.1(4) . .
C34 C33 H33 118.5 . .
C32 C33 H33 118.5 . .
C33 C34 C35 116.6(4) . .
C33 C34 C345 127.8(5) . .
C35 C34 C345 112.9(5) . .
C33 C34 C341 115.9(4) . .
C35 C34 C341 126.2(4) . .
C344 C341 C342 106.5(10) . .
C344 C341 C343 110.9(9) . .
C342 C341 C343 108.7(7) . .
C344 C341 C34 110.0(9) . .
C342 C341 C34 102.9(7) . .
C343 C341 C34 116.9(6) . .
C348 C345 C346 107.7(10) . .
C348 C345 C34 106.3(8) . .
C346 C345 C34 119.4(8) . .
C348 C345 C347 107.5(13) . .
C346 C345 C347 114.2(11) . .
C34 C345 C347 101.1(12) . .
C345 C346 H34J 109.5 . .
C345 C346 H34K 109.5 . .
H34J C346 H34K 109.5 . .
C345 C346 H34L 109.5 . .
H34J C346 H34L 109.5 . .
H34K C346 H34L 109.5 . .
C345 C347 H34M 109.5 . .
C345 C347 H34N 109.5 . .
H34M C347 H34N 109.5 . .
C345 C347 H34O 109.5 . .
H34M C347 H34O 109.5 . .
H34N C347 H34O 109.5 . .
C345 C348 H34P 109.5 . .
C345 C348 H34Q 109.5 . .
H34P C348 H34Q 109.5 . .
C345 C348 H34R 109.5 . .
H34P C348 H34R 109.5 . .
H34Q C348 H34R 109.5 . .
C36 C35 C34 123.2(4) . .
C36 C35 H35 118.4 . .
C34 C35 H35 118.4 . .
C35 C36 C31 118.8(3) . .
C35 C36 C3 120.8(3) . .
C31 C36 C3 120.4(3) . .
C22 C3 C36 112.7(3) . .
C22 C3 H3A 109.1 . .
C36 C3 H3A 109.1 . .
C22 C3 H3B 109.1 . .
C36 C3 H3B 109.1 . .
H3A C3 H3B 107.8 . .
C41 O41 Mn1 118.35(19) . .
O41 C41 C42 120.8(3) . .
O41 C41 C46 120.3(3) . .
C42 C41 C46 118.9(3) . .
C43 C42 C41 119.4(3) . .
C43 C42 C1 120.5(3) . .
C41 C42 C1 120.1(3) . .
C42 C43 C44 122.8(3) . .
C42 C43 H43 118.6 . .
C44 C43 H43 118.6 . .
C43 C44 C45 116.5(3) . .
C43 C44 C441 123.2(3) . .
C45 C44 C441 120.3(3) . .
C442 C441 C44 112.2(3) . .
C442 C441 C443 108.4(4) . .
C44 C441 C443 109.5(3) . .
C442 C441 C444 108.0(3) . .
C44 C441 C444 108.5(3) . .
C443 C441 C444 110.2(4) . .
C441 C442 H44A 109.5 . .
C441 C442 H44B 109.5 . .
H44A C442 H44B 109.5 . .
C441 C442 H44C 109.5 . .
H44A C442 H44C 109.5 . .
H44B C442 H44C 109.5 . .
C441 C443 H44D 109.5 . .
C441 C443 H44E 109.5 . .
H44D C443 H44E 109.5 . .
C441 C443 H44F 109.5 . .
H44D C443 H44F 109.5 . .
H44E C443 H44F 109.5 . .
C441 C444 H44G 109.5 . .
C441 C444 H44H 109.5 . .
H44G C444 H44H 109.5 . .
C441 C444 H44I 109.5 . .
H44G C444 H44I 109.5 . .
H44H C444 H44I 109.5 . .
C46 C45 C44 123.3(3) . .
C46 C45 H45 118.3 . .
C44 C45 H45 118.3 . .
C45 C46 C41 119.1(3) . .
C45 C46 C4 120.5(3) . .
C41 C46 C4 120.3(3) . .
C32 C4 C46 111.6(3) . .
C32 C4 H4A 109.3 . .
C46 C4 H4A 109.3 . .
C32 C4 H4B 109.3 . .
C46 C4 H4B 109.3 . .
H4A C4 H4B 108 . .
Mn1 O1 Mn2 99.18(9) . .
Mn1 O1 Mn2 99.58(9) . 2_666
Mn2 O1 Mn2 96.43(9) . 2_666
Mn1 O1 H1 109(2) . .
Mn2 O1 H1 117(2) . .
Mn2 O1 H1 131(2) 2_666 .
S2 O2 Mn2 124.20(14) . .
O2 S2 C201 104.58(17) . .
O2 S2 C202 104.02(19) . .
C201 S2 C202 98.22(19) . .
S2 C201 H20A 109.5 . .
S2 C201 H20B 109.5 . .
H20A C201 H20B 109.5 . .
S2 C201 H20C 109.5 . .
H20A C201 H20C 109.5 . .
H20B C201 H20C 109.5 . .
S2 C202 H20D 109.5 . .
S2 C202 H20E 109.5 . .
H20D C202 H20E 109.5 . .
S2 C202 H20F 109.5 . .
H20D C202 H20F 109.5 . .
H20E C202 H20F 109.5 . .
S3 O3 Mn2 122.27(13) . .
O3 S3 C301 104.74(19) . .
O3 S3 C302 104.21(17) . .
C301 S3 C302 99.9(2) . .
S3 C301 H30A 109.5 . .
S3 C301 H30B 109.5 . .
H30A C301 H30B 109.5 . .
S3 C301 H30C 109.5 . .
H30A C301 H30C 109.5 . .
H30B C301 H30C 109.5 . .
S3 C302 H30D 109.5 . .
S3 C302 H30E 109.5 . .
H30D C302 H30E 109.5 . .
S3 C302 H30F 109.5 . .
H30D C302 H30F 109.5 . .
H30E C302 H30F 109.5 . .
S4 O4 Mn1 150.3(3) . .
O4 S4 C402 108.4(4) . .
O4 S4 C401 103.8(4) . .
C402 S4 C401 95.9(4) . .
C404 S4' C403 103.6(7) . .
C404 S4' O4' 108.7(5) . .
C403 S4' O4' 95.2(6) . .
S4' C403 H40G 109.5 . .
S4' C403 H40H 109.5 . .
H40G C403 H40H 109.5 . .
S4' C403 H40I 109.5 . .
H40G C403 H40I 109.5 . .
H40H C403 H40I 109.5 . .
S4' C404 H40J 109.5 . .
S4' C404 H40K 109.5 . .
H40J C404 H40K 109.5 . .
S4' C404 H40L 109.5 . .
H40J C404 H40L 109.5 . .
H40K C404 H40L 109.5 . .
C5 O5 H5 109.5 . .
O5 C5 H5A 109.5 . .
O5 C5 H5B 109.5 . .
H5A C5 H5B 109.5 . .
O5 C5 H5C 109.5 . .
H5A C5 H5C 109.5 . .
H5B C5 H5C 109.5 . .
C6 O6 H6 109.5 . .
O6 C6 H6A 109.5 . .
O6 C6 H6B 109.5 . .
H6A C6 H6B 109.5 . .
O6 C6 H6C 109.5 . .
H6A C6 H6C 109.5 . .
H6B C6 H6C 109.5 . .
C7 O7 H7 109.5 . .
O7 C7 H7A 109.5 . .
O7 C7 H7B 109.5 . .
H7A C7 H7B 109.5 . .
O7 C7 H7C 109.5 . .
H7A C7 H7C 109.5 . .
H7B C7 H7C 109.5 . .
O8 C8 H8A 109.5 . .
O8 C8 H8B 109.5 . .
H8A C8 H8B 109.5 . .
O8 C8 H8C 109.5 . .
H8A C8 H8C 109.5 . .
H8B C8 H8C 109.5 . .

loop_
_geom_bond_atom_site_label_1
_geom_bond_atom_site_label_2
_geom_bond_distance
_geom_bond_site_symmetry_2
Mn1 O41 1.902(2) .
Mn1 O31 1.918(2) .
Mn1 O11 1.945(2) .
Mn1 O21 1.948(2) .
Mn1 O1 2.125(2) .
Mn1 O4 2.347(5) .
Mn2 O3 2.146(2) .
Mn2 O1 2.161(2) .
Mn2 O1 2.164(2) 2_666
Mn2 O2 2.177(2) .
Mn2 O21 2.213(2) 2_666
Mn2 O11 2.244(2) .
Mn2 Mn2 3.2250(10) 2_666
O11 C11 1.354(4) .
C11 C12 1.400(4) .
C11 C16 1.411(4) .
C12 C13 1.399(4) .
C12 C2 1.528(4) .
C13 C14 1.397(5) .
C13 H13 0.95 .
C14 C15 1.392(5) .
C14 C141 1.530(5) .
C141 C144 1.488(6) .
C141 C142 1.504(7) .
C141 C143 1.548(7) .
C142 H14A 0.98 .
C142 H14B 0.98 .
C142 H14C 0.98 .
C143 H14D 0.98 .
C143 H14E 0.98 .
C143 H14F 0.98 .
C144 H14G 0.98 .
C144 H14H 0.98 .
C144 H14I 0.98 .
C15 C16 1.403(5) .
C15 H15 0.95 .
C16 C1 1.510(4) .
C1 C42 1.520(5) .
C1 H1A 0.99 .
C1 H1B 0.99 .
O21 C21 1.353(4) .
O21 Mn2 2.213(2) 2_666
C21 C22 1.405(5) .
C21 C26 1.411(5) .
C22 C23 1.389(5) .
C22 C3 1.519(5) .
C23 C24 1.382(5) .
C23 H23 0.95 .
C24 C25 1.399(5) .
C24 C241 1.545(5) .
C241 C242 1.526(5) .
C241 C244 1.534(6) .
C241 C243 1.536(5) .
C242 H24A 0.98 .
C242 H24B 0.98 .
C242 H24C 0.98 .
C243 H24D 0.98 .
C243 H24E 0.98 .
C243 H24F 0.98 .
C244 H24G 0.98 .
C244 H24H 0.98 .
C244 H24I 0.98 .
C25 C26 1.383(5) .
C25 H25 0.95 .
C26 C2 1.511(5) .
C2 H2A 0.99 .
C2 H2B 0.99 .
O31 C31 1.349(4) .
C31 C32 1.412(5) .
C31 C36 1.415(5) .
C32 C33 1.390(5) .
C32 C4 1.519(5) .
C33 C34 1.390(6) .
C33 H33 0.95 .
C34 C35 1.399(6) .
C34 C345 1.578(10) .
C34 C341 1.599(9) .
C341 C344 1.511(12) .
C341 C342 1.534(11) .
C341 C343 1.552(11) .
C342 H34A 0.98 .
C342 H34B 0.98 .
C342 H34C 0.98 .
C343 H34D 0.98 .
C343 H34E 0.98 .
C343 H34F 0.98 .
C344 H34G 0.98 .
C344 H34H 0.98 .
C344 H34I 0.98 .
C345 C348 1.515(12) .
C345 C346 1.528(12) .
C345 C347 1.579(17) .
C346 H34J 0.98 .
C346 H34K 0.98 .
C346 H34L 0.98 .
C347 H34M 0.98 .
C347 H34N 0.98 .
C347 H34O 0.98 .
C348 H34P 0.98 .
C348 H34Q 0.98 .
C348 H34R 0.98 .
C35 C36 1.375(5) .
C35 H35 0.95 .
C36 C3 1.529(5) .
C3 H3A 0.99 .
C3 H3B 0.99 .
O41 C41 1.348(4) .
C41 C42 1.407(5) .
C41 C46 1.420(5) .
C42 C43 1.389(5) .
C43 C44 1.391(5) .
C43 H43 0.95 .
C44 C45 1.398(5) .
C44 C441 1.536(5) .
C441 C442 1.519(6) .
C441 C443 1.539(6) .
C441 C444 1.542(6) .
C442 H44A 0.98 .
C442 H44B 0.98 .
C442 H44C 0.98 .
C443 H44D 0.98 .
C443 H44E 0.98 .
C443 H44F 0.98 .
C444 H44G 0.98 .
C444 H44H 0.98 .
C444 H44I 0.98 .
C45 C46 1.373(5) .
C45 H45 0.95 .
C46 C4 1.526(5) .
C4 H4A 0.99 .
C4 H4B 0.99 .
O1 Mn2 2.164(2) 2_666
O1 H1 0.982(10) .
O2 S2 1.517(2) .
S2 C201 1.790(4) .
S2 C202 1.790(4) .
C201 H20A 0.98 .
C201 H20B 0.98 .
C201 H20C 0.98 .
C202 H20D 0.98 .
C202 H20E 0.98 .
C202 H20F 0.98 .
O3 S3 1.517(2) .
S3 C301 1.773(4) .
S3 C302 1.783(4) .
C301 H30A 0.98 .
C301 H30B 0.98 .
C301 H30C 0.98 .
C302 H30D 0.98 .
C302 H30E 0.98 .
C302 H30F 0.98 .
O4 S4 1.481(5) .
S4 C402 1.731(8) .
S4 C401 1.814(8) .
C401 H40A 0.98 .
C401 H40B 0.98 .
C401 H40C 0.98 .
C402 H40D 0.98 .
C402 H40E 0.98 .
C402 H40F 0.98 .
O4' S4' 1.756(6) .
S4' C404 1.579(8) .
S4' C403 1.751(11) .
C403 H40G 0.98 .
C403 H40H 0.98 .
C403 H40I 0.98 .
C404 H40J 0.98 .
C404 H40K 0.98 .
C404 H40L 0.98 .
O5 C5 1.419(4) .
O5 H5 0.84 .
C5 H5A 0.98 .
C5 H5B 0.98 .
C5 H5C 0.98 .
O6 C6 1.373(7) .
O6 H6 0.84 .
C6 H6A 0.98 .
C6 H6B 0.98 .
C6 H6C 0.98 .
O7 C7 1.359(13) .
O7 H7 0.84 .
C7 H7A 0.98 .
C7 H7B 0.98 .
C7 H7C 0.98 .
O8 C8 1.51(3) .
C8 H8A 0.98 .
C8 H8B 0.98 .
C8 H8C 0.98 .

loop_
_geom_hbond_atom_site_label_D
_geom_hbond_atom_site_label_H
_geom_hbond_atom_site_label_A
_geom_hbond_distance_DH
_geom_hbond_distance_HA
_geom_hbond_distance_DA
_geom_hbond_angle_DHA
O1 H1 O5 0.982(10) 2.21(3) 2.978(3) 134(3)
O5 H5 O31 0.84 1.9 2.712(3) 163.4
O6 H6 O5 0.84 1.92 2.729(5) 162.5
O7 H7 O6 0.84 2.12 2.957(11) 173.5
